data_7033104
loop_
_publ_author_name
'Falaise, Cl\'ement'
'Assen, Ayalew'
'Mihalcea, Ionut'
'Volkringer, Christophe'
'Mesbah, Adel'
'Dacheux, Nicolas'
'Loiseau, Thierry'

_publ_section_title
;
 Coordination polymers of uranium(iv) terephthalates.
;
_journal_issue 6
_journal_name_full 'Dalton transactions (Cambridge, England : 2003)'
_journal_page_first 2639
_journal_page_last 2649
_journal_paper_doi 10.1039/c4dt02343a
_journal_volume 44
_journal_year 2015
_chemical_formula_sum 'C18 H20 Cl N2 O8 U'
_chemical_formula_weight 665.84
_chemical_name_systematic
;
 ?
;
_space_group_IT_number 15
_symmetry_cell_setting monoclinic
_symmetry_space_group_name_Hall '-C 2yc'
_symmetry_space_group_name_H-M 'C 1 2/c 1'
_atom_sites_solution_hydrogens geom
_atom_sites_solution_primary direct
_atom_sites_solution_secondary difmap
_audit_creation_method SHELXL-97
_cell_angle_alpha 90.00
_cell_angle_beta 98.5680(10)
_cell_angle_gamma 90.00
_cell_formula_units_Z 8
_cell_length_a 17.4025(3)
_cell_length_b 9.9887(2)
_cell_length_c 25.5946(5)
_cell_measurement_reflns_used 9965
_cell_measurement_temperature 293(2)
_cell_measurement_theta_max 28.372
_cell_measurement_theta_min 2.358
_cell_volume 4399.41(15)
_computing_cell_refinement 'Bruker SMART/SAINT'
_computing_data_collection 'Bruker SMART'
_computing_data_reduction 'Bruker SMART/SAINT'
_computing_structure_refinement 'SHELXL-97 (Sheldrick, 2008)'
_computing_structure_solution 'SHELXS-97 (Sheldrick, 1997)'
_diffrn_ambient_temperature 293(2)
_diffrn_measured_fraction_theta_full 0.994
_diffrn_measured_fraction_theta_max 0.994
_diffrn_radiation_monochromator graphite
_diffrn_radiation_source 'fine-focus sealed tube'
_diffrn_radiation_type MoK\a
_diffrn_radiation_wavelength 0.71073
_diffrn_reflns_av_R_equivalents 0.0573
_diffrn_reflns_av_sigmaI/netI 0.0514
_diffrn_reflns_limit_h_max 25
_diffrn_reflns_limit_h_min -26
_diffrn_reflns_limit_k_max 15
_diffrn_reflns_limit_k_min -15
_diffrn_reflns_limit_l_max 38
_diffrn_reflns_limit_l_min -38
_diffrn_reflns_number 74345
_diffrn_reflns_theta_full 32.69
_diffrn_reflns_theta_max 32.69
_diffrn_reflns_theta_min 2.75
_exptl_absorpt_coefficient_mu 7.547
_exptl_absorpt_correction_T_max 0.547
_exptl_absorpt_correction_T_min 0.489
_exptl_absorpt_correction_type empirical
_exptl_absorpt_process_details sadabs
_exptl_crystal_colour Green
_exptl_crystal_density_diffrn 2.011
_exptl_crystal_density_method 'not measured'
_exptl_crystal_description Block
_exptl_crystal_F_000 2520
_exptl_crystal_size_max 0.10
_exptl_crystal_size_mid 0.08
_exptl_crystal_size_min 0.08
_refine_diff_density_max 1.526
_refine_diff_density_min -1.505
_refine_diff_density_rms 0.176
_refine_ls_extinction_method none
_refine_ls_goodness_of_fit_ref 1.139
_refine_ls_hydrogen_treatment constr
_refine_ls_matrix_type full
_refine_ls_number_parameters 273
_refine_ls_number_reflns 8045
_refine_ls_number_restraints 8
_refine_ls_restrained_S_all 1.143
_refine_ls_R_factor_all 0.0608
_refine_ls_R_factor_gt 0.0327
_refine_ls_shift/su_max 0.006
_refine_ls_shift/su_mean 0.000
_refine_ls_structure_factor_coef Fsqd
_refine_ls_weighting_details 'calc w=1/[\s^2^(Fo^2^)+(0.0252P)^2^+0.5248P] where P=(Fo^2^+2Fc^2^)/3'
_refine_ls_weighting_scheme calc
_refine_ls_wR_factor_gt 0.0601
_refine_ls_wR_factor_ref 0.0661
_reflns_number_gt 5802
_reflns_number_total 8045
_reflns_threshold_expression >2\s(I)
_cod_data_source_file c4dt02343a2.cif
_cod_data_source_block 2
_cod_depositor_comments 'Adding full bibliography for 7033103--7033105.cif.'
_cod_original_cell_volume 4399.41(14)
_cod_original_sg_symbol_H-M C2/c
_cod_database_code 7033104

loop_
_symmetry_equiv_pos_as_xyz
'x, y, z'
'-x, y, -z+1/2'
'x+1/2, y+1/2, z'
'-x+1/2, y+1/2, -z+1/2'
'-x, -y, -z'
'x, -y, z-1/2'
'-x+1/2, -y+1/2, -z'
'x+1/2, -y+1/2, z-1/2'

loop_
_atom_site_label
_atom_site_type_symbol
_atom_site_fract_x
_atom_site_fract_y
_atom_site_fract_z
_atom_site_U_iso_or_equiv
_atom_site_adp_type
_atom_site_occupancy
_atom_site_symmetry_multiplicity
_atom_site_calc_flag
_atom_site_refinement_flags
_atom_site_disorder_assembly
_atom_site_disorder_group
U1 U 0.533307(7) 0.438260(11) 0.860604(4) 0.02059(4) Uani 1 1 d . A .
Cl1 Cl 0.66411(6) 0.37908(13) 0.81975(4) 0.0548(3) Uani 1 1 d . . .
O2 O 0.49395(15) 0.2854(2) 0.79253(9) 0.0318(6) Uani 1 1 d . . .
O3 O 0.50614(17) 0.5900(2) 0.79340(9) 0.0361(6) Uani 1 1 d . . .
O4 O 0.56690(17) 0.2165(2) 0.89977(9) 0.0393(6) Uani 1 1 d . . .
O5 O 0.47564(16) 0.6136(3) 0.90561(10) 0.0398(6) Uani 1 1 d . . .
O6 O 0.62537(17) 0.4735(3) 0.94230(10) 0.0394(6) Uani 1 1 d . . .
O7 O 0.39204(17) 0.4325(3) 0.84071(12) 0.0558(9) Uani 1 1 d D . .
O8 O 0.62303(15) 0.6308(2) 0.88213(9) 0.0349(6) Uani 1 1 d . . .
O9 O 0.47918(17) 0.3275(3) 0.93391(11) 0.0489(7) Uani 1 1 d . . .
C1 C 0.5000 0.6491(4) 0.7500 0.0203(9) Uani 1 2 d S . .
C2 C 0.5000 0.2270(4) 0.7500 0.0230(10) Uani 1 2 d S . .
C3 C 0.6477(2) 0.5866(3) 0.92780(14) 0.0299(8) Uani 1 1 d . A .
C4 C 0.5186(2) 0.2234(3) 0.93165(14) 0.0310(8) Uani 1 1 d . A .
C5 C 0.4238(2) 0.6347(4) 0.93304(14) 0.0334(8) Uani 1 1 d . . .
H5 H 0.4224 0.5802 0.9623 0.040 Uiso 1 1 calc R . .
C6 C 0.7311(2) 0.7875(4) 0.94785(15) 0.0437(10) Uani 1 1 d . . .
H6 H 0.7183 0.8134 0.9127 0.052 Uiso 1 1 calc R . .
C7 C 0.5000 0.7990(4) 0.7500 0.0189(9) Uani 1 2 d S . .
C8 C 0.5000 0.0762(4) 0.7500 0.0226(10) Uani 1 2 d S . .
C9 C 0.7017(2) 0.6695(3) 0.96525(13) 0.0306(8) Uani 1 1 d . . .
C10 C 0.3714(3) 0.8156(6) 0.8781(2) 0.0802(18) Uani 1 1 d . . .
H10A H 0.3960 0.8988 0.8894 0.120 Uiso 1 1 calc R . .
H10B H 0.3188 0.8322 0.8620 0.120 Uiso 1 1 calc R . .
H10C H 0.3993 0.7735 0.8529 0.120 Uiso 1 1 calc R . .
C11 C 0.5085(2) 0.1079(3) 0.96760(14) 0.0320(8) Uani 1 1 d . . .
C12 C 0.3144(3) 0.7540(5) 0.95767(18) 0.0605(13) Uani 1 1 d . . .
H12A H 0.3215 0.6927 0.9869 0.091 Uiso 1 1 calc R . .
H12B H 0.2632 0.7427 0.9381 0.091 Uiso 1 1 calc R . .
H12C H 0.3203 0.8441 0.9707 0.091 Uiso 1 1 calc R . .
C13 C 0.5526(3) -0.0090(4) 0.96405(16) 0.0421(10) Uani 1 1 d . . .
H13 H 0.5878 -0.0144 0.9401 0.051 Uiso 1 1 calc R . .
C14 C 0.5172(2) 0.8681(3) 0.79726(12) 0.0270(7) Uani 1 1 d . . .
H14 H 0.5289 0.8216 0.8289 0.032 Uiso 1 1 calc R . .
C15 C 0.5170(2) 0.0075(3) 0.79710(13) 0.0275(8) Uani 1 1 d . . .
H15 H 0.5283 0.0543 0.8287 0.033 Uiso 1 1 calc R . .
C16 C 0.4572(2) 0.1157(4) 1.00319(15) 0.0413(10) Uani 1 1 d . . .
H16 H 0.4286 0.1937 1.0053 0.050 Uiso 1 1 calc R . .
C17 C 0.7207(3) 0.6338(4) 1.01749(15) 0.0457(11) Uani 1 1 d . . .
H17 H 0.7007 0.5551 1.0295 0.055 Uiso 1 1 calc R . .
C18B C 0.3442(5) 0.3551(9) 0.8204(3) 0.0418(15) Uiso 0.50 1 d PD A 1
H18B H 0.3593 0.2696 0.8117 0.050 Uiso 0.50 1 calc PR A 1
N1 N 0.37138(19) 0.7276(3) 0.92370(12) 0.0420(8) Uani 1 1 d . . .
N2 N 0.2672(4) 0.3912(8) 0.8096(3) 0.0522(14) Uiso 0.50 1 d PD A 1
C19B C 0.2222(6) 0.2413(11) 0.7836(4) 0.066(2) Uiso 0.50 1 d PD A 2
H19A H 0.2137 0.1547 0.7979 0.098 Uiso 0.50 1 calc PR A 2
H19B H 0.2286 0.2322 0.7471 0.098 Uiso 0.50 1 calc PR A 2
H19C H 0.1784 0.2979 0.7863 0.098 Uiso 0.50 1 calc PR A 2
C20 C 0.2328(8) 0.5141(11) 0.8265(5) 0.093(4) Uiso 0.50 1 d PD A 1
H20A H 0.1778 0.5132 0.8148 0.139 Uiso 0.50 1 calc PR A 1
H20B H 0.2556 0.5898 0.8115 0.139 Uiso 0.50 1 calc PR A 1
H20C H 0.2425 0.5201 0.8644 0.139 Uiso 0.50 1 calc PR A 1
C1A C 0.3194(10) 0.1736(13) 0.8366(7) 0.152(7) Uani 0.50 1 d PD A 2
H1AA H 0.2803 0.1051 0.8312 0.228 Uiso 0.50 1 calc PR A 2
H1AB H 0.3343 0.1884 0.8738 0.228 Uiso 0.50 1 calc PR A 2
H1AC H 0.3639 0.1458 0.8213 0.228 Uiso 0.50 1 calc PR A 2
N3 N 0.2883(4) 0.2976(8) 0.8115(3) 0.0522(14) Uiso 0.50 1 d PD A 2
C19A C 0.2121(6) 0.3039(10) 0.7797(4) 0.066(2) Uiso 0.50 1 d PD A 1
H19D H 0.1613 0.3436 0.7761 0.098 Uiso 0.50 1 calc PR A 1
H19E H 0.2115 0.2195 0.7976 0.098 Uiso 0.50 1 calc PR A 1
H19F H 0.2264 0.2901 0.7453 0.098 Uiso 0.50 1 calc PR A 1
C18A C 0.3334(5) 0.4023(9) 0.8141(4) 0.0418(15) Uiso 0.50 1 d PD A 2
H18A H 0.3153 0.4678 0.7894 0.050 Uiso 0.50 1 calc PR A 2

loop_
_atom_site_aniso_label
_atom_site_aniso_U_11
_atom_site_aniso_U_22
_atom_site_aniso_U_33
_atom_site_aniso_U_23
_atom_site_aniso_U_13
_atom_site_aniso_U_12
U1 0.03022(7) 0.01434(6) 0.01671(6) 0.00118(5) 0.00187(5) -0.00222(5)
Cl1 0.0419(6) 0.0686(7) 0.0579(7) -0.0087(6) 0.0205(5) 0.0018(5)
O2 0.0473(15) 0.0162(12) 0.0305(13) -0.0046(10) 0.0008(11) -0.0014(11)
O3 0.0693(19) 0.0163(12) 0.0205(12) 0.0036(9) -0.0003(12) -0.0031(12)
O4 0.0651(19) 0.0253(13) 0.0297(14) 0.0064(11) 0.0139(13) -0.0013(12)
O5 0.0449(16) 0.0337(14) 0.0427(16) -0.0117(12) 0.0130(13) 0.0038(13)
O6 0.0508(17) 0.0331(14) 0.0304(14) 0.0029(11) -0.0068(13) -0.0145(13)
O7 0.0364(16) 0.080(2) 0.0497(19) -0.0193(16) 0.0007(14) -0.0114(15)
O8 0.0434(15) 0.0319(14) 0.0267(13) 0.0029(11) -0.0038(11) -0.0123(12)
O9 0.0572(18) 0.0345(15) 0.0599(18) 0.0238(14) 0.0251(15) 0.0093(14)
C1 0.028(2) 0.012(2) 0.018(2) 0.000 -0.0024(18) 0.000
C2 0.028(2) 0.015(2) 0.024(2) 0.000 -0.0041(19) 0.000
C3 0.0323(19) 0.030(2) 0.0269(19) -0.0043(15) 0.0017(15) -0.0034(15)
C4 0.042(2) 0.0210(17) 0.0296(19) 0.0057(14) 0.0043(16) -0.0089(16)
C5 0.043(2) 0.0250(18) 0.033(2) -0.0053(15) 0.0077(17) -0.0030(17)
C6 0.055(3) 0.046(2) 0.026(2) 0.0028(17) -0.0063(18) -0.016(2)
C7 0.026(2) 0.0111(19) 0.019(2) 0.000 -0.0002(17) 0.000
C8 0.029(2) 0.015(2) 0.024(2) 0.000 0.0029(19) 0.000
C9 0.0336(19) 0.0287(19) 0.0285(18) -0.0041(15) 0.0012(15) -0.0105(15)
C10 0.066(3) 0.097(4) 0.081(4) 0.050(3) 0.026(3) 0.027(3)
C11 0.044(2) 0.0226(17) 0.0283(19) 0.0092(15) 0.0009(16) -0.0044(16)
C12 0.054(3) 0.070(3) 0.063(3) -0.003(3) 0.027(2) 0.015(2)
C13 0.054(2) 0.031(2) 0.046(2) 0.0128(19) 0.021(2) 0.0029(19)
C14 0.044(2) 0.0184(16) 0.0171(16) 0.0003(13) -0.0008(15) 0.0007(15)
C15 0.048(2) 0.0152(15) 0.0181(16) -0.0019(13) -0.0003(15) 0.0006(15)
C16 0.056(3) 0.0255(19) 0.045(2) 0.0102(18) 0.017(2) 0.0086(19)
C17 0.060(3) 0.040(2) 0.033(2) 0.0006(18) -0.0066(19) -0.025(2)
N1 0.0407(19) 0.047(2) 0.0411(19) 0.0051(16) 0.0159(16) 0.0070(16)
C1A 0.141(16) 0.106(13) 0.217(19) 0.032(13) 0.053(14) 0.013(11)

loop_
_atom_type_symbol
_atom_type_description
_atom_type_scat_dispersion_real
_atom_type_scat_dispersion_imag
_atom_type_scat_source
C C 0.0030 0.0020 'International Tables Vol C Tables 4.2.6.8 and 6.1.1.4'
H H 0.0000 0.0000 'International Tables Vol C Tables 4.2.6.8 and 6.1.1.4'
Cl Cl 0.1480 0.1590 'International Tables Vol C Tables 4.2.6.8 and 6.1.1.4'
N N 0.0060 0.0030 'International Tables Vol C Tables 4.2.6.8 and 6.1.1.4'
O O 0.0110 0.0060 'International Tables Vol C Tables 4.2.6.8 and 6.1.1.4'
U U -9.6770 9.6650 'International Tables Vol C Tables 4.2.6.8 and 6.1.1.4'

loop_
_geom_angle_atom_site_label_1
_geom_angle_atom_site_label_2
_geom_angle_atom_site_label_3
_geom_angle
_geom_angle_site_symmetry_1
_geom_angle_site_symmetry_3
O3 U1 O2 82.39(8) . .
O3 U1 O5 79.81(9) . .
O2 U1 O5 137.49(9) . .
O3 U1 O7 76.67(11) . .
O2 U1 O7 69.80(9) . .
O5 U1 O7 68.65(9) . .
O3 U1 O6 125.37(9) . .
O2 U1 O6 143.75(8) . .
O5 U1 O6 75.72(9) . .
O7 U1 O6 133.59(10) . .
O3 U1 O4 155.57(8) . .
O2 U1 O4 75.04(8) . .
O5 U1 O4 123.50(9) . .
O7 U1 O4 103.56(10) . .
O6 U1 O4 72.46(9) . .
O3 U1 O9 143.55(10) . .
O2 U1 O9 99.79(9) . .
O5 U1 O9 74.28(9) . .
O7 U1 O9 70.28(10) . .
O6 U1 O9 72.19(9) . .
O4 U1 O9 52.10(8) . .
O3 U1 O8 72.96(9) . .
O2 U1 O8 140.69(8) . .
O5 U1 O8 67.82(9) . .
O7 U1 O8 130.20(9) . .
O6 U1 O8 52.67(8) . .
O4 U1 O8 120.12(9) . .
O9 U1 O8 118.28(9) . .
O3 U1 Cl1 86.89(8) . .
O2 U1 Cl1 74.92(7) . .
O5 U1 Cl1 141.37(7) . .
O7 U1 Cl1 142.60(7) . .
O6 U1 Cl1 83.17(7) . .
O4 U1 Cl1 78.39(7) . .
O9 U1 Cl1 129.06(7) . .
O8 U1 Cl1 73.63(7) . .
O3 U1 C3 99.04(10) . .
O2 U1 C3 152.91(9) . .
O5 U1 C3 68.55(10) . .
O7 U1 C3 137.05(10) . .
O6 U1 C3 26.39(9) . .
O4 U1 C3 96.89(10) . .
O9 U1 C3 94.89(10) . .
O8 U1 C3 26.32(8) . .
Cl1 U1 C3 78.14(8) . .
O3 U1 C4 161.88(11) . .
O2 U1 C4 86.54(9) . .
O5 U1 C4 99.18(10) . .
O7 U1 C4 86.07(11) . .
O6 U1 C4 71.03(9) . .
O4 U1 C4 26.13(9) . .
O9 U1 C4 25.99(9) . .
O8 U1 C4 123.67(9) . .
Cl1 U1 C4 104.05(8) . .
C3 U1 C4 97.35(10) . .
C2 O2 U1 153.8(2) . .
C1 O3 U1 164.3(2) . .
C4 O4 U1 94.2(2) . .
C5 O5 U1 142.0(2) . .
C3 O6 U1 93.9(2) . .
C18A O7 C18B 25.5(6) . .
C18A O7 U1 152.4(5) . .
C18B O7 U1 136.1(5) . .
C3 O8 U1 92.9(2) . .
C4 O9 U1 93.6(2) . .
O3 C1 O3 123.5(4) . 2_656
O3 C1 C7 118.24(19) . .
O3 C1 C7 118.24(19) 2_656 .
O2 C2 O2 124.5(4) 2_656 .
O2 C2 C8 117.8(2) 2_656 .
O2 C2 C8 117.8(2) . .
O6 C3 O8 120.4(3) . .
O6 C3 C9 119.9(3) . .
O8 C3 C9 119.7(3) . .
O6 C3 U1 59.74(18) . .
O8 C3 U1 60.80(17) . .
C9 C3 U1 174.8(3) . .
O9 C4 O4 120.0(3) . .
O9 C4 C11 119.7(3) . .
O4 C4 C11 120.4(3) . .
O9 C4 U1 60.38(18) . .
O4 C4 U1 59.68(17) . .
C11 C4 U1 177.9(3) . .
O5 C5 N1 124.6(4) . .
C17 C6 C9 119.9(3) 7_667 .
C14 C7 C14 120.3(4) . 2_656
C14 C7 C1 119.9(2) . .
C14 C7 C1 119.9(2) 2_656 .
C15 C8 C15 120.4(4) 2_656 .
C15 C8 C2 119.8(2) 2_656 .
C15 C8 C2 119.8(2) . .
C17 C9 C6 119.1(3) . .
C17 C9 C3 121.2(3) . .
C6 C9 C3 119.6(3) . .
C16 C11 C13 120.4(3) . .
C16 C11 C4 120.8(3) . .
C13 C11 C4 118.8(3) . .
C16 C13 C11 118.8(4) 5_657 .
C7 C14 C15 119.7(3) . 1_565
C8 C15 C14 120.0(3) . 1_545
C11 C16 C13 120.8(4) . 5_657
C6 C17 C9 121.0(4) 7_667 .
O7 C18B N2 120.8(8) . .
C5 N1 C12 123.3(4) . .
C5 N1 C10 119.6(4) . .
C12 N1 C10 117.1(4) . .
C18B N2 C20 126.3(9) . .
C18B N2 C19A 120.2(8) . .
C20 N2 C19A 113.6(9) . .
C18A N3 C19B 143.4(9) . .
C18A N3 C1A 118.5(10) . .
C19B N3 C1A 96.2(9) . .
O7 C18A N3 134.2(9) . .

loop_
_geom_bond_atom_site_label_1
_geom_bond_atom_site_label_2
_geom_bond_distance
_geom_bond_site_symmetry_2
U1 O3 2.288(2) .
U1 O2 2.341(2) .
U1 O5 2.397(2) .
U1 O7 2.436(3) .
U1 O6 2.463(3) .
U1 O4 2.466(2) .
U1 O9 2.482(2) .
U1 O8 2.487(2) .
U1 Cl1 2.7081(10) .
U1 C3 2.845(4) .
U1 C4 2.849(3) .
O2 C2 1.253(3) .
O3 C1 1.249(3) .
O4 C4 1.258(4) .
O5 C5 1.241(4) .
O6 C3 1.267(4) .
O7 C18A 1.179(8) .
O7 C18B 1.197(8) .
O8 C3 1.263(4) .
O9 C4 1.251(4) .
C1 O3 1.249(3) 2_656
C1 C7 1.498(6) .
C2 O2 1.253(3) 2_656
C2 C8 1.506(6) .
C3 C9 1.490(5) .
C4 C11 1.502(5) .
C5 N1 1.298(5) .
C6 C17 1.373(5) 7_667
C6 C9 1.385(5) .
C7 C14 1.386(4) .
C7 C14 1.386(4) 2_656
C8 C15 1.380(4) 2_656
C8 C15 1.380(4) .
C9 C17 1.376(5) .
C10 N1 1.461(5) .
C11 C16 1.369(5) .
C11 C13 1.409(5) .
C12 N1 1.438(5) .
C13 C16 1.382(5) 5_657
C14 C15 1.392(4) 1_565
C15 C14 1.392(4) 1_545
C16 C13 1.382(5) 5_657
C17 C6 1.373(5) 7_667
C18B N2 1.375(9) .
N2 C20 1.459(11) .
N2 C19A 1.431(10) .
C19B N3 1.380(10) .
C1A N3 1.462(12) .
N3 C18A 1.303(9) .
